data_1504339
loop_
_publ_author_name
'Tan, Xiaoli'
'Fenniri, Hicham'
'Gray, Murray R.'

_publ_section_title
;
 Pyrene Derivatives of 2,2&#x2032;-Bipyridine as Models for Asphaltenes:
 Synthesis, Characterization, and Supramolecular Organization&#x2020;
;
_journal_issue 2
_journal_name_full 'Energy &amp; Fuels'
_journal_page_first 715
_journal_paper_doi 10.1021/ef700395g
_journal_volume 22
_journal_year 2008
_chemical_formula_moiety 'C46 H32 N2'
_chemical_formula_sum 'C46 H32 N2'
_chemical_formula_weight 612.74
_chemical_name_systematic
;

 4,4'-bis(2-(4-pyrenyl)ethyl)-2,2'-bipyridine

;
_space_group_IT_number 14
_symmetry_cell_setting monoclinic
_symmetry_space_group_name_Hall '-P 2ybc'
_symmetry_space_group_name_H-M 'P 1 21/c 1'
_atom_sites_solution_hydrogens geom
_atom_sites_solution_primary direct
_atom_sites_solution_secondary difmap
_audit_creation_method SHELXL-97
_cell_angle_alpha 90.00
_cell_angle_beta 95.506(4)
_cell_angle_gamma 90.00
_cell_formula_units_Z 2
_cell_length_a 4.6343(11)
_cell_length_b 14.097(3)
_cell_length_c 23.290(5)
_cell_measurement_reflns_used 2972
_cell_measurement_temperature 193(2)
_cell_measurement_theta_max 25.74
_cell_measurement_theta_min 2.27
_cell_volume 1514.5(6)
_computing_cell_refinement 'Bruker SAINT (Bruker, 1997)'
_computing_data_collection 'Bruker SMART (Bruker, 1997)'
_computing_data_reduction 'Bruker SAINT (Bruker, 1997)'
_computing_molecular_graphics 'Bruker SHELXTL (Bruker, 1997)'
_computing_publication_material 'Bruker SHELXTL (Bruker, 1997)'
_computing_structure_refinement 'SHELXL-97 (Sheldrick, 1997)'
_computing_structure_solution 'SHELXS-97 (Sheldrick, 1990)'
_diffrn_ambient_temperature 193(2)
_diffrn_detector_area_resol_mean 8.192
_diffrn_measured_fraction_theta_full 0.999
_diffrn_measured_fraction_theta_max 0.999
_diffrn_measurement_device_type 'Bruker PLATFORM diffractometer/SMART 1000 CCD area detector'
_diffrn_measurement_method '\w scans'
_diffrn_radiation_monochromator graphite
_diffrn_radiation_source 'fine-focus sealed tube'
_diffrn_radiation_type MoK\a
_diffrn_radiation_wavelength 0.71073
_diffrn_reflns_av_R_equivalents 0.0835
_diffrn_reflns_av_sigmaI/netI 0.0631
_diffrn_reflns_limit_h_max 5
_diffrn_reflns_limit_h_min -5
_diffrn_reflns_limit_k_max 16
_diffrn_reflns_limit_k_min -16
_diffrn_reflns_limit_l_max 27
_diffrn_reflns_limit_l_min -27
_diffrn_reflns_number 10235
_diffrn_reflns_theta_full 25.00
_diffrn_reflns_theta_max 25.00
_diffrn_reflns_theta_min 1.69
_diffrn_standards_decay_% 0
_diffrn_standards_interval_time 0
_diffrn_standards_number 0
_exptl_absorpt_coefficient_mu 0.078
_exptl_absorpt_correction_T_max 0.9923
_exptl_absorpt_correction_T_min 0.9741
_exptl_absorpt_correction_type multi-scan
_exptl_absorpt_process_details 'SADABS (Sheldrick, 1996)'
_exptl_crystal_colour colorless
_exptl_crystal_density_diffrn 1.344
_exptl_crystal_density_method 'not measured'
_exptl_crystal_description prism
_exptl_crystal_F_000 644
_exptl_crystal_size_max 0.34
_exptl_crystal_size_mid 0.19
_exptl_crystal_size_min 0.10
_refine_diff_density_max 0.260
_refine_diff_density_min -0.240
_refine_diff_density_rms 0.060
_refine_ls_extinction_method none
_refine_ls_goodness_of_fit_ref 1.047
_refine_ls_hydrogen_treatment constr
_refine_ls_matrix_type full
_refine_ls_number_parameters 217
_refine_ls_number_reflns 2685
_refine_ls_number_restraints 0
_refine_ls_restrained_S_all 1.047
_refine_ls_R_factor_all 0.1269
_refine_ls_R_factor_gt 0.0660
_refine_ls_shift/su_max 0.000
_refine_ls_shift/su_mean 0.000
_refine_ls_structure_factor_coef Fsqd
_refine_ls_weighting_details 'calc w=1/[\s^2^(Fo^2^)+(0.0941P)^2^+0.0000P] where P=(Fo^2^+2Fc^2^)/3'
_refine_ls_weighting_scheme calc
_refine_ls_wR_factor_gt 0.1521
_refine_ls_wR_factor_ref 0.1834
_reflns_number_gt 1511
_reflns_number_total 2685
_reflns_threshold_expression I>2\s(I)
_cod_data_source_file ef700395g.cif
_cod_data_source_block 1
_cod_depositor_comments
;
The following automatic conversions were performed:

'_symmetry_cell_setting' value 'Monoclinic' changed to 'monoclinic'
according to /home/saulius/struct/CIF-dictionaries/cif_core.dic
dictionary named 'cif_core.dic' version 2.4.1 from 2010-06-29.

Automatic conversion script
Id: cif_fix_values 1715 2011-07-08 13:25:40Z adriana 
;
_cod_original_sg_symbol_H-M 'P 21/c'
_cod_database_code 1504339

loop_
_symmetry_equiv_pos_as_xyz
'x, y, z'
'-x, y+1/2, -z+1/2'
'-x, -y, -z'
'x, -y-1/2, z-1/2'

loop_
_atom_site_label
_atom_site_type_symbol
_atom_site_fract_x
_atom_site_fract_y
_atom_site_fract_z
_atom_site_U_iso_or_equiv
_atom_site_adp_type
_atom_site_occupancy
_atom_site_symmetry_multiplicity
_atom_site_calc_flag
_atom_site_refinement_flags
N N -0.0685(5) 0.11840(17) 0.02329(10) 0.0424(7) Uani 1 1 d .
C1 C 0.0573(6) 0.0322(2) 0.02357(12) 0.0345(7) Uani 1 1 d .
C2 C 0.2759(6) 0.0057(2) 0.06465(12) 0.0373(8) Uani 1 1 d .
H2 H 0.3601 -0.0555 0.0630 0.045 Uiso 1 1 calc R
C3 C 0.3743(6) 0.0675(2) 0.10834(12) 0.0382(8) Uani 1 1 d .
C4 C 0.2421(7) 0.1563(2) 0.10780(13) 0.0431(8) Uani 1 1 d .
H4 H 0.3002 0.2018 0.1367 0.052 Uiso 1 1 calc R
C5 C 0.0289(7) 0.1772(2) 0.06539(13) 0.0460(8) Uani 1 1 d .
H5 H -0.0568 0.2384 0.0659 0.055 Uiso 1 1 calc R
C6 C 0.6039(6) 0.0396(2) 0.15424(12) 0.0436(8) Uani 1 1 d .
H6A H 0.7199 0.0963 0.1666 0.052 Uiso 1 1 calc R
H6B H 0.7351 -0.0068 0.1382 0.052 Uiso 1 1 calc R
C7 C 0.4803(6) -0.0038(2) 0.20650(12) 0.0415(8) Uani 1 1 d .
H7A H 0.3377 0.0407 0.2207 0.050 Uiso 1 1 calc R
H7B H 0.3769 -0.0631 0.1947 0.050 Uiso 1 1 calc R
C11 C 0.7093(6) -0.0250(2) 0.25431(12) 0.0366(8) Uani 1 1 d .
C12 C 0.8218(7) -0.1166(2) 0.26143(13) 0.0421(8) Uani 1 1 d .
H12 H 0.7441 -0.1655 0.2365 0.050 Uiso 1 1 calc R
C13 C 1.0403(7) -0.1382(2) 0.30318(13) 0.0401(8) Uani 1 1 d .
H13 H 1.1091 -0.2017 0.3065 0.048 Uiso 1 1 calc R
C14 C 1.1635(6) -0.07028(19) 0.34061(12) 0.0354(7) Uani 1 1 d .
C15 C 1.3924(6) -0.0888(2) 0.38400(13) 0.0436(8) Uani 1 1 d .
H15 H 1.4653 -0.1517 0.3883 0.052 Uiso 1 1 calc R
C16 C 1.5100(7) -0.0211(2) 0.41919(14) 0.0477(9) Uani 1 1 d .
H16 H 1.6642 -0.0367 0.4475 0.057 Uiso 1 1 calc R
C17 C 1.4056(6) 0.0747(2) 0.41463(12) 0.0398(8) Uani 1 1 d .
C18 C 1.5235(7) 0.1467(3) 0.45100(13) 0.0517(9) Uani 1 1 d .
H18 H 1.6799 0.1328 0.4792 0.062 Uiso 1 1 calc R
C19 C 1.4153(8) 0.2373(2) 0.44635(14) 0.0541(9) Uani 1 1 d .
H19 H 1.4949 0.2855 0.4717 0.065 Uiso 1 1 calc R
C20 C 1.1929(7) 0.2585(2) 0.40532(13) 0.0481(9) Uani 1 1 d .
H20 H 1.1208 0.3216 0.4027 0.058 Uiso 1 1 calc R
C21 C 1.0703(6) 0.1906(2) 0.36754(13) 0.0374(7) Uani 1 1 d .
C22 C 0.8417(6) 0.2095(2) 0.32496(13) 0.0413(8) Uani 1 1 d .
H22 H 0.7663 0.2722 0.3218 0.050 Uiso 1 1 calc R
C23 C 0.7249(6) 0.1430(2) 0.28851(13) 0.0379(8) Uani 1 1 d .
H23 H 0.5723 0.1598 0.2602 0.045 Uiso 1 1 calc R
C24 C 0.8277(6) 0.04610(18) 0.29170(11) 0.0306(7) Uani 1 1 d .
C25 C 1.0541(6) 0.02447(18) 0.33461(12) 0.0321(7) Uani 1 1 d .
C26 C 1.1779(6) 0.09581(19) 0.37239(11) 0.0321(7) Uani 1 1 d .

loop_
_atom_site_aniso_label
_atom_site_aniso_U_11
_atom_site_aniso_U_22
_atom_site_aniso_U_33
_atom_site_aniso_U_23
_atom_site_aniso_U_13
_atom_site_aniso_U_12
N 0.0571(18) 0.0272(14) 0.0423(16) 0.0031(12) 0.0021(13) -0.0005(12)
C1 0.0406(17) 0.0280(17) 0.0351(18) 0.0032(13) 0.0046(14) -0.0011(13)
C2 0.0436(18) 0.0296(17) 0.0391(18) 0.0006(14) 0.0060(15) 0.0014(14)
C3 0.0378(18) 0.0433(19) 0.0336(18) 0.0013(15) 0.0034(14) -0.0090(15)
C4 0.057(2) 0.0302(17) 0.0417(19) -0.0052(15) 0.0045(16) -0.0108(16)
C5 0.062(2) 0.0285(18) 0.047(2) -0.0028(15) 0.0026(17) -0.0024(16)
C6 0.0437(19) 0.048(2) 0.0391(18) -0.0010(15) 0.0032(15) -0.0062(15)
C7 0.0430(18) 0.0381(18) 0.0433(19) -0.0005(14) 0.0036(15) -0.0086(15)
C11 0.0398(18) 0.0310(18) 0.0396(19) 0.0030(14) 0.0075(14) -0.0051(14)
C12 0.051(2) 0.0306(18) 0.0452(19) -0.0048(15) 0.0057(16) -0.0074(15)
C13 0.049(2) 0.0207(16) 0.052(2) 0.0005(14) 0.0125(16) 0.0017(14)
C14 0.0439(18) 0.0256(16) 0.0377(18) 0.0059(14) 0.0087(14) 0.0004(14)
C15 0.051(2) 0.0337(18) 0.047(2) 0.0122(16) 0.0092(17) 0.0067(16)
C16 0.051(2) 0.048(2) 0.043(2) 0.0128(17) 0.0025(16) -0.0010(17)
C17 0.0437(19) 0.0403(19) 0.0360(18) 0.0057(15) 0.0068(15) -0.0058(15)
C18 0.055(2) 0.057(2) 0.042(2) 0.0008(17) 0.0011(17) -0.0145(18)
C19 0.071(2) 0.044(2) 0.048(2) -0.0110(17) 0.0076(19) -0.0164(19)
C20 0.062(2) 0.0317(18) 0.052(2) -0.0075(16) 0.0095(18) -0.0097(16)
C21 0.0412(18) 0.0281(17) 0.0442(19) -0.0013(14) 0.0117(15) -0.0028(14)
C22 0.052(2) 0.0225(16) 0.051(2) 0.0025(15) 0.0113(16) 0.0040(15)
C23 0.0430(18) 0.0299(17) 0.0405(18) 0.0085(14) 0.0026(15) 0.0036(14)
C24 0.0341(16) 0.0236(15) 0.0346(17) 0.0027(12) 0.0061(13) -0.0025(13)
C25 0.0370(16) 0.0251(16) 0.0357(17) 0.0007(13) 0.0108(14) -0.0030(13)
C26 0.0384(17) 0.0289(17) 0.0301(16) 0.0030(13) 0.0083(14) -0.0033(13)

loop_
_atom_type_symbol
_atom_type_description
_atom_type_scat_dispersion_real
_atom_type_scat_dispersion_imag
_atom_type_scat_source
C C 0.0033 0.0016 'International Tables Vol C Tables 4.2.6.8 and 6.1.1.4'
H H 0.0000 0.0000 'International Tables Vol C Tables 4.2.6.8 and 6.1.1.4'
N N 0.0061 0.0033 'International Tables Vol C Tables 4.2.6.8 and 6.1.1.4'

loop_
_geom_angle_atom_site_label_1
_geom_angle_atom_site_label_2
_geom_angle_atom_site_label_3
_geom_angle
_geom_angle_site_symmetry_3
C5 N C1 116.3(3) .
N C1 C2 122.4(3) .
N C1 C1 115.1(3) 3
C2 C1 C1 122.5(3) 3
C1 C2 C3 120.7(3) .
C2 C3 C4 116.5(3) .
C2 C3 C6 121.7(3) .
C4 C3 C6 121.8(3) .
C5 C4 C3 119.3(3) .
N C5 C4 124.9(3) .
C3 C6 C7 112.5(2) .
C11 C7 C6 112.4(2) .
C12 C11 C24 117.9(3) .
C12 C11 C7 120.3(3) .
C24 C11 C7 121.8(3) .
C13 C12 C11 122.2(3) .
C12 C13 C14 121.8(3) .
C13 C14 C15 123.9(3) .
C13 C14 C25 117.7(3) .
C15 C14 C25 118.4(3) .
C16 C15 C14 122.5(3) .
C15 C16 C17 120.7(3) .
C18 C17 C26 119.6(3) .
C18 C17 C16 121.9(3) .
C26 C17 C16 118.5(3) .
C19 C18 C17 120.6(3) .
C20 C19 C18 120.2(3) .
C19 C20 C21 121.8(3) .
C20 C21 C22 123.5(3) .
C20 C21 C26 118.6(3) .
C22 C21 C26 117.9(3) .
C23 C22 C21 122.9(3) .
C22 C23 C24 121.1(3) .
C11 C24 C25 120.3(3) .
C11 C24 C23 122.4(3) .
C25 C24 C23 117.3(2) .
C24 C25 C26 121.0(2) .
C24 C25 C14 120.2(3) .
C26 C25 C14 118.8(3) .
C17 C26 C25 121.0(3) .
C17 C26 C21 119.2(3) .
C25 C26 C21 119.8(3) .

loop_
_geom_bond_atom_site_label_1
_geom_bond_atom_site_label_2
_geom_bond_distance
_geom_bond_site_symmetry_2
N C5 1.329(4) .
N C1 1.348(4) .
C1 C2 1.376(4) .
C1 C1 1.482(5) 3
C2 C3 1.383(4) .
C3 C4 1.393(4) .
C3 C6 1.487(4) .
C4 C5 1.361(4) .
C6 C7 1.522(4) .
C7 C11 1.493(4) .
C11 C12 1.396(4) .
C11 C24 1.405(4) .
C12 C13 1.369(4) .
C13 C14 1.381(4) .
C14 C15 1.417(4) .
C14 C25 1.431(4) .
C15 C16 1.339(4) .
C16 C17 1.435(4) .
C17 C18 1.399(4) .
C17 C26 1.404(4) .
C18 C19 1.373(4) .
C19 C20 1.369(4) .
C20 C21 1.385(4) .
C21 C22 1.406(4) .
C21 C26 1.427(4) .
C22 C23 1.344(4) .
C23 C24 1.446(4) .
C24 C25 1.411(4) .
C25 C26 1.421(4) .

loop_
_geom_torsion_atom_site_label_1
_geom_torsion_atom_site_label_2
_geom_torsion_atom_site_label_3
_geom_torsion_atom_site_label_4
_geom_torsion
_geom_torsion_site_symmetry_1
_geom_torsion_site_symmetry_3
_geom_torsion_site_symmetry_4
C5 N C1 C2 -0.4(4) . . .
C5 N C1 C1 179.5(3) . . 3
N C1 C2 C3 0.7(4) . . .
C1 C1 C2 C3 -179.2(3) 3 . .
C1 C2 C3 C4 -0.4(4) . . .
C1 C2 C3 C6 178.1(2) . . .
C2 C3 C4 C5 -0.1(4) . . .
C6 C3 C4 C5 -178.6(3) . . .
C1 N C5 C4 -0.1(5) . . .
C3 C4 C5 N 0.4(5) . . .
C2 C3 C6 C7 -90.8(3) . . .
C4 C3 C6 C7 87.6(3) . . .
C3 C6 C7 C11 -175.7(2) . . .
C6 C7 C11 C12 -97.9(3) . . .
C6 C7 C11 C24 79.3(3) . . .
C24 C11 C12 C13 0.0(4) . . .
C7 C11 C12 C13 177.2(3) . . .
C11 C12 C13 C14 -0.3(4) . . .
C12 C13 C14 C15 -179.2(3) . . .
C12 C13 C14 C25 0.3(4) . . .
C13 C14 C15 C16 179.1(3) . . .
C25 C14 C15 C16 -0.3(4) . . .
C14 C15 C16 C17 0.5(5) . . .
C15 C16 C17 C18 179.7(3) . . .
C15 C16 C17 C26 -0.1(4) . . .
C26 C17 C18 C19 1.1(5) . . .
C16 C17 C18 C19 -178.7(3) . . .
C17 C18 C19 C20 -1.0(5) . . .
C18 C19 C20 C21 0.0(5) . . .
C19 C20 C21 C22 179.9(3) . . .
C19 C20 C21 C26 0.8(4) . . .
C20 C21 C22 C23 179.9(3) . . .
C26 C21 C22 C23 -1.0(4) . . .
C21 C22 C23 C24 0.8(5) . . .
C12 C11 C24 C25 0.4(4) . . .
C7 C11 C24 C25 -176.8(2) . . .
C12 C11 C24 C23 -179.3(3) . . .
C7 C11 C24 C23 3.6(4) . . .
C22 C23 C24 C11 179.8(3) . . .
C22 C23 C24 C25 0.2(4) . . .
C11 C24 C25 C26 179.4(2) . . .
C23 C24 C25 C26 -1.0(4) . . .
C11 C24 C25 C14 -0.4(4) . . .
C23 C24 C25 C14 179.2(3) . . .
C13 C14 C25 C24 0.1(4) . . .
C15 C14 C25 C24 179.6(2) . . .
C13 C14 C25 C26 -179.7(3) . . .
C15 C14 C25 C26 -0.3(4) . . .
C18 C17 C26 C25 179.7(3) . . .
C16 C17 C26 C25 -0.5(4) . . .
C18 C17 C26 C21 -0.2(4) . . .
C16 C17 C26 C21 179.6(3) . . .
C24 C25 C26 C17 -179.2(2) . . .
C14 C25 C26 C17 0.6(4) . . .
C24 C25 C26 C21 0.8(4) . . .
C14 C25 C26 C21 -179.4(3) . . .
C20 C21 C26 C17 -0.7(4) . . .
C22 C21 C26 C17 -179.8(3) . . .
C20 C21 C26 C25 179.3(3) . . .
C22 C21 C26 C25 0.2(4) . . .
N C1 C1 N 180.0 . 3 3
N C1 C1 C2 0.1(5) . 3 3
C2 C1 C1 C2 180.0 . 3 3
